data_7702454
loop_
_publ_author_name
'Cl\'erac, Rodolphe'
'Cotton, F. Albert'
'Daniels, Lee M.'
'Dunbar, Kim R.'
'Murillo, Carlos A.'
'Wang, Xiaoping'

_publ_section_title
;
 Structural and magnetic properties of Co3(dpa)4Br2&#x200A;&#x2020;
;
_journal_issue 4
_journal_name_full 'Journal of the Chemical Society, Dalton Transactions'
_journal_page_first 386
_journal_paper_doi 10.1039/b007876j
_journal_year 2001
_chemical_compound_source synthesis
_chemical_formula_structural 'Co3(dpa)4Br2 CH2Cl2'
_chemical_formula_sum 'C41 H34 Br2 Cl2 Co3 N12'
_chemical_formula_weight 1102.31
_space_group_IT_number 34
_space_group_name_Hall 'P 2 -2n'
_space_group_name_H-M_alt 'P n n 2'
_symmetry_cell_setting orthorhombic
_symmetry_space_group_name_H-M 'P n n 2'
_atom_sites_solution_hydrogens geom
_atom_sites_solution_primary direct
_atom_sites_solution_secondary difmap
_audit_creation_method SHELXL
_cell_angle_alpha 90.00
_cell_angle_beta 90.00
_cell_angle_gamma 90.00
_cell_formula_units_Z 2
_cell_length_a 12.953(1)
_cell_length_b 14.055(1)
_cell_length_c 11.264(1)
_cell_measurement_reflns_used 6336
_cell_measurement_temperature 240(2)
_cell_measurement_theta_max 27.449
_cell_measurement_theta_min 2.317
_cell_volume 2050.7(3)
_computing_cell_refinement SAINTPLUS
_computing_data_collection SMART
_computing_data_reduction 'SAINTPLUS and SADABS'
_computing_structure_refinement 'SHELXL-93 (Sheldrick, 1993)'
_computing_structure_solution 'SHELXS-86 (Sheldrick, 1990)'
_diffrn_ambient_temperature 240(2)
_diffrn_measurement_device 'Bruker SMART 1000'
_diffrn_measurement_method \w-scans
_diffrn_radiation_monochromator graphite
_diffrn_radiation_source 'normal-focus sealed tube'
_diffrn_radiation_type MoK\a
_diffrn_radiation_wavelength 0.71073
_diffrn_reflns_av_R_equivalents 0.0313
_diffrn_reflns_av_sigmaI/netI 0.0315
_diffrn_reflns_limit_h_max 16
_diffrn_reflns_limit_h_min -12
_diffrn_reflns_limit_k_max 14
_diffrn_reflns_limit_k_min -18
_diffrn_reflns_limit_l_max 14
_diffrn_reflns_limit_l_min -14
_diffrn_reflns_number 12505
_diffrn_reflns_theta_max 27.53
_diffrn_reflns_theta_min 2.14
_exptl_absorpt_coefficient_mu 3.327
_exptl_absorpt_correction_T_max 0.6550
_exptl_absorpt_correction_T_min 0.8014
_exptl_absorpt_correction_type multi-scan
_exptl_crystal_colour brown
_exptl_crystal_density_diffrn 1.785
_exptl_crystal_description block
_exptl_crystal_F_000 1098
_exptl_crystal_size_max 0.25
_exptl_crystal_size_mid 0.20
_exptl_crystal_size_min 0.18
_refine_diff_density_max 0.837
_refine_diff_density_min -1.424
_refine_diff_density_rms 0.135
_refine_ls_abs_structure_details 'Flack H D (1983), Acta Cryst. A39, 876-881'
_refine_ls_abs_structure_Flack 0.12(2)
_refine_ls_extinction_method none
_refine_ls_goodness_of_fit_all 1.075
_refine_ls_goodness_of_fit_obs 1.101
_refine_ls_hydrogen_treatment noref
_refine_ls_matrix_type full
_refine_ls_number_parameters 281
_refine_ls_number_reflns 4575
_refine_ls_number_restraints 1
_refine_ls_restrained_S_all 1.075
_refine_ls_restrained_S_obs 1.101
_refine_ls_R_factor_all 0.0556
_refine_ls_R_factor_obs 0.0474
_refine_ls_shift/esd_max 0.001
_refine_ls_shift/esd_mean 0.000
_refine_ls_structure_factor_coef Fsqd
_refine_ls_weighting_details 'w=1/[\s^2^(Fo^2^)+(0.0746P)^2^+6.2883P] where P=(Fo^2^+2Fc^2^)/3'
_refine_ls_weighting_scheme calc
_refine_ls_wR_factor_all 0.1436
_refine_ls_wR_factor_obs 0.1370
_reflns_number_observed 3998
_reflns_number_total 4575
_reflns_observed_criterion >2sigma(I)
_cod_data_source_file b007876j.txt
_cod_data_source_block 1.CH2Cl2_at_240K
_cod_depositor_comments
;
The following automatic conversions were performed:

data item '_refine_ls_weighting_scheme' value 'calc
w=1/[\s^2^(Fo^2^)+(0.0746P)^2^+6.2883P] where P=(Fo^2^+2Fc^2^)/3' was
changed to 'calc'. A new data item '_refine_ls_weighting_details' was
created with the value set to
'w=1/[\s^2^(Fo^2^)+(0.0746P)^2^+6.2883P] where P=(Fo^2^+2Fc^2^)/3'.

Automatic conversion script
Id: cif_fix_values 6909 2019-04-08 15:41:33Z antanas 
;
_cod_database_code 7702454

loop_
_symmetry_equiv_pos_as_xyz
'x, y, z'
'-x, -y, z'
'x+1/2, -y+1/2, z+1/2'
'-x+1/2, y+1/2, z+1/2'

loop_
_atom_site_aniso_label
_atom_site_aniso_U_11
_atom_site_aniso_U_22
_atom_site_aniso_U_33
_atom_site_aniso_U_23
_atom_site_aniso_U_13
_atom_site_aniso_U_12
Co1 0.0158(3) 0.0173(3) 0.0214(3) -0.0019(4) -0.0002(4) -0.0009(2)
Co2 0.0139(4) 0.0165(4) 0.0213(4) 0.000 0.000 -0.0006(3)
Br1 0.0398(3) 0.0462(4) 0.0506(4) -0.0018(5) -0.0011(5) 0.0052(2)
N1 0.020(2) 0.023(2) 0.022(2) 0.000(2) -0.001(2) 0.002(2)
N2 0.017(2) 0.020(2) 0.032(3) -0.003(2) 0.002(2) 0.000(2)
N3 0.017(2) 0.023(2) 0.020(2) -0.004(2) 0.001(2) -0.001(2)
N4 0.016(2) 0.019(2) 0.029(2) -0.004(2) 0.000(2) -0.003(2)
N5 0.019(3) 0.018(3) 0.024(3) 0.002(2) 0.003(2) -0.001(2)
N6 0.017(3) 0.019(3) 0.027(3) -0.003(2) -0.002(2) -0.002(2)
C1 0.023(3) 0.016(2) 0.025(3) 0.000(2) 0.001(2) 0.001(2)
C2 0.025(3) 0.047(4) 0.028(3) 0.008(3) 0.004(3) 0.003(3)
C3 0.038(4) 0.061(5) 0.027(3) 0.015(3) 0.000(3) 0.008(3)
C4 0.030(3) 0.073(5) 0.023(3) 0.012(3) -0.003(3) 0.011(3)
C5 0.025(3) 0.042(4) 0.028(3) 0.004(3) 0.001(3) 0.005(3)
C6 0.021(3) 0.022(3) 0.029(3) -0.005(2) 0.003(2) -0.002(2)
C7 0.025(3) 0.029(3) 0.049(4) -0.011(3) -0.006(3) -0.004(2)
C8 0.038(4) 0.029(3) 0.071(5) -0.007(3) -0.016(4) -0.009(3)
C9 0.040(4) 0.018(3) 0.099(7) -0.007(4) -0.019(4) 0.005(3)
C10 0.023(3) 0.021(3) 0.065(4) -0.002(3) -0.015(3) 0.001(2)
C11 0.018(3) 0.030(3) 0.035(3) -0.008(2) 0.005(2) -0.002(2)
C12 0.019(3) 0.036(3) 0.046(4) -0.009(3) 0.001(3) -0.008(2)
C13 0.022(3) 0.035(3) 0.050(4) -0.017(3) -0.003(3) -0.009(3)
C14 0.027(3) 0.028(3) 0.041(3) -0.013(3) 0.002(3) -0.002(2)
C15 0.018(3) 0.023(3) 0.025(3) -0.001(2) -0.001(2) -0.002(2)
C16 0.028(3) 0.027(3) 0.030(3) -0.005(2) 0.001(3) 0.001(2)
C17 0.043(4) 0.047(4) 0.030(3) -0.009(3) 0.015(3) 0.000(3)
C18 0.046(4) 0.052(4) 0.022(3) 0.004(3) 0.007(3) -0.003(3)
C19 0.033(3) 0.038(3) 0.026(3) 0.006(3) 0.003(3) 0.003(3)
C20 0.019(3) 0.025(3) 0.025(3) 0.005(2) 0.001(2) -0.005(2)
Cl2 0.088(5) 0.091(5) 0.127(7) -0.044(5) -0.029(5) 0.025(4)
Cl3 0.054(3) 0.098(4) 0.090(4) -0.004(4) -0.012(3) 0.000(3)

loop_
_atom_site_label
_atom_site_type_symbol
_atom_site_fract_x
_atom_site_fract_y
_atom_site_fract_z
_atom_site_U_iso_or_equiv
_atom_site_thermal_displace_type
_atom_site_occupancy
_atom_site_calc_flag
_atom_site_refinement_flags
Co1 Co 0.84634(4) 0.08520(4) 0.67721(9) 0.0182(2) Uani 1 d .
Co2 Co 1.0000 0.0000 0.68143(13) 0.0172(2) Uani 1 d S
Br1 Br 0.67224(5) 0.18621(5) 0.67533(9) 0.0455(2) Uani 1 d .
N1 N 0.8875(3) 0.1214(3) 0.5126(4) 0.0215(9) Uani 1 d .
N2 N 0.9309(4) 0.1918(3) 0.7406(4) 0.0231(10) Uani 1 d .
N3 N 0.7815(4) -0.0313(3) 0.6144(4) 0.0200(9) Uani 1 d .
N4 N 0.8273(4) 0.0348(3) 0.8423(4) 0.0213(9) Uani 1 d .
N5 N 0.9479(4) -0.0817(4) 0.8012(5) 0.0205(12) Uani 1 d .
N6 N 0.9458(4) -0.0828(4) 0.5626(5) 0.0207(11) Uani 1 d .
C1 C 0.9887(4) 0.1171(4) 0.4802(5) 0.0214(11) Uani 1 d .
C2 C 1.0170(5) 0.1403(5) 0.3614(6) 0.0332(14) Uani 1 d .
H2 H 1.0860(5) 0.1349(5) 0.3366(6) 0.040 Uiso 1 calc R
C3 C 0.9424(6) 0.1705(6) 0.2836(6) 0.042(2) Uani 1 d .
H3 H 0.9616(6) 0.1912(6) 0.2074(6) 0.051 Uiso 1 calc R
C4 C 0.8396(5) 0.1708(6) 0.3159(6) 0.042(2) Uani 1 d .
H4 H 0.7877(5) 0.1879(6) 0.2615(6) 0.051 Uiso 1 calc R
C5 C 0.8153(5) 0.1447(5) 0.4334(6) 0.0317(14) Uani 1 d .
H5 H 0.7456(5) 0.1436(5) 0.4568(6) 0.038 Uiso 1 calc R
C6 C 1.0189(5) 0.1744(4) 0.8016(5) 0.0242(11) Uani 1 d .
C7 C 1.0738(5) 0.2517(5) 0.8522(7) 0.0344(14) Uani 1 d .
H7 H 1.1332(5) 0.2397(5) 0.8978(7) 0.041 Uiso 1 calc R
C8 C 1.0417(6) 0.3431(5) 0.8359(8) 0.046(2) Uani 1 d .
H8 H 1.0791(6) 0.3941(5) 0.8688(8) 0.055 Uiso 1 calc R
C9 C 0.9528(6) 0.3598(5) 0.7699(9) 0.052(2) Uani 1 d .
H9 H 0.9284(6) 0.4220(5) 0.7581(9) 0.062 Uiso 1 calc R
C10 C 0.9012(5) 0.2830(4) 0.7221(7) 0.036(2) Uani 1 d .
H10 H 0.8429(5) 0.2945(4) 0.6745(7) 0.044 Uiso 1 calc R
C11 C 0.6787(5) -0.0463(5) 0.6255(6) 0.0278(12) Uani 1 d .
H11 H 0.6390(5) 0.0000(5) 0.6648(6) 0.033 Uiso 1 calc R
C12 C 0.6296(5) -0.1254(5) 0.5826(6) 0.0336(14) Uani 1 d .
H12 H 0.5577(5) -0.1324(5) 0.5899(6) 0.040 Uiso 1 calc R
C13 C 0.6893(5) -0.1954(5) 0.5276(7) 0.0359(15) Uani 1 d .
H13 H 0.6581(5) -0.2508(5) 0.4977(7) 0.043 Uiso 1 calc R
C14 C 0.7936(5) -0.1824(4) 0.5178(6) 0.0318(14) Uani 1 d .
H14 H 0.8343(5) -0.2297(4) 0.4819(6) 0.038 Uiso 1 calc R
C15 C 0.8407(4) -0.0989(4) 0.5608(5) 0.0217(11) Uani 1 d .
C16 C 0.7631(5) 0.0784(4) 0.9198(6) 0.0285(12) Uani 1 d .
H16 H 0.7258(5) 0.1316(4) 0.8931(6) 0.034 Uiso 1 calc R
C17 C 0.7491(6) 0.0490(5) 1.0367(6) 0.040(2) Uani 1 d .
H17 H 0.7035(6) 0.0815(5) 1.0874(6) 0.048 Uiso 1 calc R
C18 C 0.8034(6) -0.0283(6) 1.0758(6) 0.040(2) Uani 1 d .
H18 H 0.7955(6) -0.0494(6) 1.1545(6) 0.048 Uiso 1 calc R
C19 C 0.8695(5) -0.0751(5) 1.0003(5) 0.0322(14) Uani 1 d .
H19 H 0.9070(5) -0.1279(5) 1.0278(5) 0.039 Uiso 1 calc R
C20 C 0.8812(4) -0.0445(4) 0.8820(5) 0.0229(11) Uani 1 d .
C21 C 1.0112(15) 0.5308(11) 0.3777(16) 0.045(4) Uiso 0.50 d P
H21A H 1.0623(15) 0.5250(11) 0.3139(16) 0.054 Uiso 0.50 calc PR
H21B H 0.9513(15) 0.5594(11) 0.3384(16) 0.054 Uiso 0.50 calc PR
Cl2 Cl 0.9652(6) 0.4192(6) 0.4096(9) 0.102(2) Uani 0.50 d P
Cl3 Cl 1.0162(4) 0.6064(5) 0.5022(7) 0.081(2) Uani 0.50 d P

loop_
_atom_type_symbol
_atom_type_description
_atom_type_scat_dispersion_real
_atom_type_scat_dispersion_imag
_atom_type_scat_source
C C 0.0033 0.0016 'International Tables Vol C Tables 4.2.6.8 and 6.1.1.4'
H H 0.0000 0.0000 'International Tables Vol C Tables 4.2.6.8 and 6.1.1.4'
N N 0.0061 0.0033 'International Tables Vol C Tables 4.2.6.8 and 6.1.1.4'
Cl Cl 0.1484 0.1585 'International Tables Vol C Tables 4.2.6.8 and 6.1.1.4'
Co Co 0.3494 0.9721 'International Tables Vol C Tables 4.2.6.8 and 6.1.1.4'
Br Br -0.2901 2.4595 'International Tables Vol C Tables 4.2.6.8 and 6.1.1.4'

loop_
_geom_angle_atom_site_label_1
_geom_angle_atom_site_label_2
_geom_angle_atom_site_label_3
_geom_angle
_geom_angle_site_symmetry_1
_geom_angle_site_symmetry_3
_geom_angle_publ_flag
Co1 Co2 Co1 177.66(9) 2_755 . y
Co2 Co1 Br1 178.64(4) . . y
N2 Co1 N1 89.7(2) . . y
N3 Co1 N1 89.5(2) . . y
N1 Co1 N4 170.0(2) . . y
N3 Co1 N4 89.3(2) . . y
N3 Co1 N2 171.6(2) . . y
N2 Co1 N4 90.1(2) . . y
N3 Co1 Co2 86.81(14) . . ?
N2 Co1 Co2 84.78(14) . . ?
N1 Co1 Co2 85.50(14) . . ?
N4 Co1 Co2 84.49(14) . . ?
N1 Co1 Br1 94.75(14) . . y
N2 Co1 Br1 93.88(14) . . y
N3 Co1 Br1 94.52(14) . . y
N4 Co1 Br1 95.27(14) . . y
N5 Co2 N5 89.3(3) 2_755 . y
N5 Co2 N6 179.1(3) 2_755 . y
N5 Co2 N6 89.9(2) . . y
N5 Co2 N6 89.9(2) 2_755 2_755 y
N5 Co2 N6 179.1(3) . 2_755 y
N6 Co2 N6 90.9(4) . 2_755 y
N5 Co2 Co1 91.2(2) 2_755 2_755 ?
N5 Co2 Co1 90.4(2) . 2_755 ?
N6 Co2 Co1 89.2(2) . 2_755 ?
N6 Co2 Co1 89.1(2) 2_755 2_755 ?
N5 Co2 Co1 90.4(2) 2_755 . ?
N5 Co2 Co1 91.2(2) . . ?
N6 Co2 Co1 89.1(2) . . ?
N6 Co2 Co1 89.2(2) 2_755 . ?
C5 N1 C1 120.4(5) . . ?
C5 N1 Co1 119.8(4) . . ?
C1 N1 Co1 119.7(4) . . ?
C6 N2 C10 119.2(5) . . ?
C6 N2 Co1 120.7(4) . . ?
C10 N2 Co1 120.1(4) . . ?
C11 N3 C15 119.1(5) . . ?
C11 N3 Co1 121.0(4) . . ?
C15 N3 Co1 119.9(4) . . ?
C16 N4 C20 117.7(5) . . ?
C16 N4 Co1 120.9(4) . . ?
C20 N4 Co1 121.4(4) . . ?
C20 N5 C6 124.2(5) . 2_755 ?
C20 N5 Co2 118.0(4) . . ?
C6 N5 Co2 117.8(4) 2_755 . ?
C1 N6 C15 123.6(5) 2_755 . ?
C1 N6 Co2 118.0(4) 2_755 . ?
C15 N6 Co2 118.2(4) . . ?
N6 C1 N1 115.9(5) 2_755 . ?
N6 C1 C2 124.5(6) 2_755 . ?
N1 C1 C2 119.3(5) . . ?
C3 C2 C1 119.3(6) . . ?
C2 C3 C4 120.9(6) . . ?
C3 C4 C5 117.5(6) . . ?
N1 C5 C4 122.4(6) . . ?
N2 C6 N5 115.7(5) . 2_755 ?
N2 C6 C7 119.1(5) . . ?
N5 C6 C7 124.9(6) 2_755 . ?
C8 C7 C6 121.1(7) . . ?
C7 C8 C9 118.9(6) . . ?
C10 C9 C8 118.6(6) . . ?
N2 C10 C9 122.9(6) . . ?
N3 C11 C12 123.4(6) . . ?
C11 C12 C13 118.2(6) . . ?
C14 C13 C12 119.3(6) . . ?
C13 C14 C15 120.7(6) . . ?
N3 C15 N6 115.8(5) . . ?
N3 C15 C14 119.3(5) . . ?
N6 C15 C14 124.6(5) . . ?
N4 C16 C17 123.8(6) . . ?
C18 C17 C16 118.3(6) . . ?
C17 C18 C19 120.1(6) . . ?
C18 C19 C20 120.4(6) . . ?
N5 C20 N4 114.3(5) . . ?
N5 C20 C19 125.7(6) . . ?
N4 C20 C19 119.7(6) . . ?
Cl2 C21 C21 154.5(16) 2_765 2_765 ?
Cl2 C21 Cl2 142.7(20) 2_765 . ?
C21 C21 Cl2 12.3(8) 2_765 . ?
Cl2 C21 Cl3 31.5(10) 2_765 . ?
C21 C21 Cl3 125.7(8) 2_765 . ?
Cl2 C21 Cl3 113.4(11) . . ?
C21 Cl2 Cl3 125.4(16) 2_765 2_765 ?
C21 Cl2 C21 13.2(9) 2_765 . ?
Cl3 Cl2 C21 114.2(9) 2_765 . ?
C21 Cl2 Cl2 25.2(14) 2_765 2_765 ?
Cl3 Cl2 Cl2 102.5(6) 2_765 2_765 ?
C21 Cl2 Cl2 12.1(7) . 2_765 ?
Cl2 Cl3 C21 23.1(7) 2_765 . ?

loop_
_geom_bond_atom_site_label_1
_geom_bond_atom_site_label_2
_geom_bond_distance
_geom_bond_site_symmetry_2
_geom_bond_publ_flag
Co1 Co2 2.3234(6) . y
Co2 Co1 2.3234(6) 2_755 y
Co1 Br1 2.6648(9) . y
Co1 N1 1.995(5) . y
Co1 N2 1.988(5) . y
Co1 N3 1.972(5) . y
Co1 N4 2.005(5) . y
Co2 N5 1.896(6) 2_755 ?
Co2 N5 1.896(6) . y
Co2 N6 1.908(6) . y
Co2 N6 1.908(6) 2_755 ?
N1 C5 1.333(8) . ?
N1 C1 1.362(7) . ?
N2 C6 1.354(8) . ?
N2 C10 1.355(8) . ?
N3 C11 1.354(7) . ?
N3 C15 1.362(7) . ?
N4 C16 1.353(8) . ?
N4 C20 1.388(7) . ?
N5 C20 1.360(8) . ?
N5 C6 1.371(8) 2_755 ?
N6 C1 1.347(8) 2_755 ?
N6 C15 1.380(8) . ?
C1 N6 1.347(8) 2_755 ?
C1 C2 1.425(8) . ?
C2 C3 1.370(10) . ?
C3 C4 1.381(10) . ?
C4 C5 1.410(9) . ?
C6 N5 1.371(8) 2_755 ?
C6 C7 1.418(8) . ?
C7 C8 1.362(10) . ?
C8 C9 1.391(11) . ?
C9 C10 1.379(10) . ?
C11 C12 1.369(9) . ?
C12 C13 1.396(9) . ?
C13 C14 1.368(9) . ?
C14 C15 1.409(8) . ?
C16 C17 1.391(9) . ?
C17 C18 1.367(11) . ?
C18 C19 1.375(9) . ?
C19 C20 1.408(8) . ?
C21 Cl2 0.85(2) 2_765 ?
C21 C21 0.91(3) 2_765 ?
C21 Cl2 1.72(2) . ?
C21 Cl3 1.76(2) . ?
Cl2 C21 0.85(2) 2_765 ?
Cl2 Cl3 1.129(10) 2_765 ?
Cl2 Cl2 2.44(2) 2_765 ?
Cl3 Cl2 1.129(10) 2_765 ?
